data_4118105
loop_
_publ_author_name
'Ashley M. Wright'
'Guang Wu'
'Trevor W. Hayton'

_publ_section_title
;
 Formation of N2O from a Nickel Nitrosyl: Isolation of the cis-[N2O2]2-
 Intermediate
;
_journal_name_full 'Journal of the American Chemical Society'
_journal_page_first 9930
_journal_page_last 9933
_journal_paper_doi 10.1021/ja304204q
_journal_volume 134
_journal_year 2012
_chemical_formula_sum 'C22 H20 Cl3 F6 N5 Ni O P'
_chemical_formula_weight 680.46
_chemical_name_systematic
; 
bis(bipyridine) nitrosyl nickel hexafluorophosphate
;
_space_group_IT_number 2
_symmetry_cell_setting triclinic
_symmetry_space_group_name_Hall '-P 1'
_symmetry_space_group_name_H-M 'P -1'
_atom_sites_solution_hydrogens geom
_atom_sites_solution_primary direct
_atom_sites_solution_secondary difmap
_audit_creation_method SHELXL-97
_cell_angle_alpha 91.115(2)
_cell_angle_beta 102.721(2)
_cell_angle_gamma 107.306(2)
_cell_formula_units_Z 2
_cell_length_a 9.1746(12)
_cell_length_b 12.0587(16)
_cell_length_c 12.7075(16)
_cell_measurement_temperature 150(2)
_cell_volume 1303.8(3)
_computing_structure_refinement 'SHELXL-97 (Sheldrick, 2008)'
_computing_structure_solution 'SHELXS-97 (Sheldrick, 2008)'
_diffrn_ambient_temperature 150(2)
_diffrn_measured_fraction_theta_full 0.988
_diffrn_measured_fraction_theta_max 0.988
_diffrn_measurement_device_type 'CCD detector'
_diffrn_measurement_method 'Omega scan'
_diffrn_radiation_monochromator graphite
_diffrn_radiation_source 'fine-focus sealed tube'
_diffrn_radiation_type MoK\a
_diffrn_radiation_wavelength 0.71073
_diffrn_reflns_av_R_equivalents 0.0990
_diffrn_reflns_av_sigmaI/netI 0.0837
_diffrn_reflns_limit_h_max 11
_diffrn_reflns_limit_h_min -11
_diffrn_reflns_limit_k_max 14
_diffrn_reflns_limit_k_min -14
_diffrn_reflns_limit_l_max 15
_diffrn_reflns_limit_l_min -15
_diffrn_reflns_number 11064
_diffrn_reflns_theta_full 26.02
_diffrn_reflns_theta_max 26.02
_diffrn_reflns_theta_min 1.65
_exptl_absorpt_coefficient_mu 1.184
_exptl_absorpt_correction_T_max 0.7177
_exptl_absorpt_correction_T_min 0.6488
_exptl_absorpt_correction_type multi-scan
_exptl_absorpt_process_details sadabs
_exptl_crystal_colour red
_exptl_crystal_density_diffrn 1.733
_exptl_crystal_description block
_exptl_crystal_F_000 686
_exptl_crystal_size_max 0.40
_exptl_crystal_size_mid 0.30
_exptl_crystal_size_min 0.30
_refine_diff_density_max 0.459
_refine_diff_density_min -0.847
_refine_diff_density_rms 0.107
_refine_ls_extinction_method none
_refine_ls_goodness_of_fit_ref 1.049
_refine_ls_hydrogen_treatment constr
_refine_ls_matrix_type full
_refine_ls_number_parameters 352
_refine_ls_number_reflns 5081
_refine_ls_number_restraints 0
_refine_ls_restrained_S_all 1.049
_refine_ls_R_factor_all 0.0602
_refine_ls_R_factor_gt 0.0482
_refine_ls_shift/su_max 0.000
_refine_ls_shift/su_mean 0.000
_refine_ls_structure_factor_coef Fsqd
_refine_ls_weighting_details 'calc w=1/[\s^2^(Fo^2^)+(0.0583P)^2^+0.3000P] where P=(Fo^2^+2Fc^2^)/3'
_refine_ls_weighting_scheme calc
_refine_ls_wR_factor_gt 0.1249
_refine_ls_wR_factor_ref 0.1322
_reflns_number_gt 4034
_reflns_number_total 5081
_reflns_threshold_expression >2sigma(I)
_cod_data_source_file ja304204q_si_001_3.cif
_cod_data_source_block complex_2
_cod_database_code 4118105

loop_
_symmetry_equiv_pos_as_xyz
'x, y, z'
'-x, -y, -z'

loop_
_atom_site_label
_atom_site_type_symbol
_atom_site_fract_x
_atom_site_fract_y
_atom_site_fract_z
_atom_site_U_iso_or_equiv
_atom_site_adp_type
_atom_site_occupancy
_atom_site_symmetry_multiplicity
_atom_site_calc_flag
_atom_site_refinement_flags
Ni1 Ni 0.48326(4) 0.47673(3) 0.22600(3) 0.02192(14) Uani 1 1 d .
P1 P 0.58807(10) 0.04551(7) 0.27802(8) 0.0301(2) Uani 1 1 d .
F5 F 0.6664(3) 0.17837(19) 0.3238(2) 0.0645(8) Uani 1 1 d .
F3 F 0.5516(3) 0.0122(2) 0.39306(18) 0.0477(6) Uani 1 1 d .
Cl1 Cl 0.09225(11) 0.71997(8) 0.34669(8) 0.0449(3) Uani 1 1 d .
F1 F 0.4221(3) 0.0693(2) 0.2439(2) 0.0581(7) Uani 1 1 d .
F2 F 0.5076(4) -0.0870(2) 0.2337(2) 0.0788(9) Uani 1 1 d .
F4 F 0.7533(3) 0.0231(2) 0.3146(3) 0.0765(9) Uani 1 1 d .
F6 F 0.6260(4) 0.0799(3) 0.1656(2) 0.0741(9) Uani 1 1 d .
Cl2 Cl 0.05744(13) 0.95135(9) 0.35801(10) 0.0567(3) Uani 1 1 d .
N5 N 0.4088(3) 0.3665(2) 0.0855(2) 0.0252(6) Uani 1 1 d .
N1 N 0.6658(3) 0.4498(2) 0.2508(2) 0.0258(6) Uani 1 1 d .
N4 N 0.3433(3) 0.5589(2) 0.1202(2) 0.0260(6) Uani 1 1 d .
N2 N 0.5321(3) 0.5939(2) 0.3503(2) 0.0229(6) Uani 1 1 d .
N3 N 0.2943(3) 0.4038(2) 0.2925(2) 0.0242(6) Uani 1 1 d .
C9 C 0.0492(4) 0.2674(3) 0.3023(3) 0.0339(8) Uani 1 1 d .
H9 H -0.0281 0.1963 0.2781 0.041 Uiso 1 1 calc R
C18 C 0.2819(4) 0.2150(3) -0.1006(3) 0.0369(8) Uani 1 1 d .
H18 H 0.2389 0.1640 -0.1631 0.044 Uiso 1 1 calc R
C1 C 0.6593(4) 0.6902(3) 0.3749(3) 0.0262(7) Uani 1 1 d .
H1 H 0.7365 0.6991 0.3362 0.031 Uiso 1 1 calc R
C19 C 0.3910(4) 0.1935(3) -0.0177(3) 0.0359(8) Uani 1 1 d .
H19 H 0.4233 0.1279 -0.0232 0.043 Uiso 1 1 calc R
C13 C 0.1482(4) 0.6468(3) -0.0291(3) 0.0400(9) Uani 1 1 d .
H13 H 0.0827 0.6766 -0.0792 0.048 Uiso 1 1 calc R
C21 C 0.1905(5) 0.8714(3) 0.3788(4) 0.0530(11) Uani 1 1 d .
H21A H 0.2488 0.8854 0.4540 0.064 Uiso 1 1 calc R
H21B H 0.2650 0.8975 0.3340 0.064 Uiso 1 1 calc R
C4 C 0.4353(4) 0.6623(3) 0.4898(3) 0.0279(7) Uani 1 1 d .
H4 H 0.3583 0.6510 0.5289 0.033 Uiso 1 1 calc R
C14 C 0.1681(4) 0.5413(3) -0.0535(3) 0.0355(8) Uani 1 1 d .
H14 H 0.1155 0.4986 -0.1198 0.043 Uiso 1 1 calc R
C10 C 0.1783(4) 0.3024(3) 0.2589(3) 0.0302(7) Uani 1 1 d .
H10 H 0.1859 0.2541 0.2038 0.036 Uiso 1 1 calc R
C17 C 0.2363(4) 0.3135(3) -0.0902(3) 0.0355(8) Uani 1 1 d .
H17 H 0.1621 0.3291 -0.1457 0.043 Uiso 1 1 calc R
C6 C 0.2840(3) 0.4734(3) 0.3730(2) 0.0236(6) Uani 1 1 d .
C7 C 0.1560(4) 0.4448(3) 0.4199(3) 0.0300(7) Uani 1 1 d .
H7 H 0.1498 0.4941 0.4748 0.036 Uiso 1 1 calc R
C15 C 0.2682(3) 0.4996(3) 0.0228(3) 0.0257(7) Uani 1 1 d .
C16 C 0.3025(4) 0.3889(3) 0.0037(3) 0.0268(7) Uani 1 1 d .
C2 C 0.6793(4) 0.7757(3) 0.4548(3) 0.0292(7) Uani 1 1 d .
H2 H 0.7670 0.8418 0.4687 0.035 Uiso 1 1 calc R
O1 O 0.7845(3) 0.4958(2) 0.3193(2) 0.0361(6) Uani 1 1 d .
C3 C 0.5669(4) 0.7617(3) 0.5140(3) 0.0318(8) Uani 1 1 d .
H3 H 0.5786 0.8177 0.5693 0.038 Uiso 1 1 calc R
C20 C 0.4518(4) 0.2710(3) 0.0739(3) 0.0300(7) Uani 1 1 d .
H20 H 0.5258 0.2564 0.1301 0.036 Uiso 1 1 calc R
C11 C 0.3217(4) 0.6614(3) 0.1426(3) 0.0314(7) Uani 1 1 d .
H11 H 0.3735 0.7025 0.2097 0.038 Uiso 1 1 calc R
C8 C 0.0367(4) 0.3395(3) 0.3820(3) 0.0338(8) Uani 1 1 d .
H8 H -0.0512 0.3185 0.4111 0.041 Uiso 1 1 calc R
C12 C 0.2263(4) 0.7078(3) 0.0702(3) 0.0395(8) Uani 1 1 d .
H12 H 0.2145 0.7793 0.0879 0.047 Uiso 1 1 calc R
C5 C 0.4210(3) 0.5812(2) 0.4074(2) 0.0220(6) Uani 1 1 d .
Cl3 Cl 0.93670(14) 0.07283(9) 1.05782(10) 0.0579(3) Uani 1 1 d .
C22 C 0.9251(10) 0.0092(7) 0.9301(7) 0.131(3) Uani 1 1 d .
H22A H 0.9490 0.0694 0.8814 0.158 Uiso 1 1 calc R
H22B H 0.8193 -0.0422 0.9002 0.158 Uiso 1 1 calc R

loop_
_atom_site_aniso_label
_atom_site_aniso_U_11
_atom_site_aniso_U_22
_atom_site_aniso_U_33
_atom_site_aniso_U_23
_atom_site_aniso_U_13
_atom_site_aniso_U_12
Ni1 0.0222(2) 0.0219(2) 0.0175(2) 0.00109(15) 0.00220(15) 0.00262(15)
P1 0.0345(5) 0.0235(4) 0.0325(5) 0.0037(4) 0.0115(4) 0.0064(3)
F5 0.0641(16) 0.0286(12) 0.088(2) -0.0049(12) 0.0176(14) -0.0041(11)
F3 0.0523(13) 0.0577(14) 0.0327(12) 0.0115(10) 0.0135(10) 0.0132(11)
Cl1 0.0393(5) 0.0419(5) 0.0448(6) 0.0009(4) -0.0033(4) 0.0097(4)
F1 0.0356(12) 0.0785(17) 0.0569(17) 0.0253(13) 0.0057(11) 0.0153(11)
F2 0.117(2) 0.0322(13) 0.071(2) -0.0151(13) 0.0184(18) 0.0027(14)
F4 0.0510(15) 0.083(2) 0.120(3) 0.0565(19) 0.0411(16) 0.0386(14)
F6 0.116(2) 0.084(2) 0.0569(18) 0.0353(15) 0.0569(18) 0.0537(18)
Cl2 0.0568(6) 0.0456(6) 0.0602(7) -0.0036(5) -0.0012(5) 0.0163(5)
N5 0.0261(13) 0.0245(13) 0.0210(14) 0.0033(11) 0.0057(11) 0.0017(10)
N1 0.0254(13) 0.0271(14) 0.0223(14) 0.0032(11) 0.0037(11) 0.0053(10)
N4 0.0269(13) 0.0280(14) 0.0201(14) 0.0050(11) 0.0051(11) 0.0043(11)
N2 0.0217(12) 0.0218(13) 0.0210(14) 0.0033(10) 0.0002(10) 0.0039(10)
N3 0.0244(13) 0.0241(13) 0.0187(13) 0.0014(10) 0.0010(10) 0.0024(10)
C9 0.0297(17) 0.0316(18) 0.0305(19) 0.0076(14) 0.0040(14) -0.0030(13)
C18 0.050(2) 0.0263(17) 0.0238(18) -0.0040(14) 0.0075(15) -0.0028(15)
C1 0.0250(15) 0.0264(16) 0.0236(17) 0.0031(13) 0.0031(13) 0.0048(12)
C19 0.044(2) 0.0281(17) 0.031(2) 0.0000(14) 0.0122(16) 0.0036(15)
C13 0.0363(19) 0.052(2) 0.036(2) 0.0148(17) 0.0057(16) 0.0215(17)
C21 0.032(2) 0.046(2) 0.065(3) 0.002(2) -0.0036(19) 0.0003(17)
C4 0.0314(17) 0.0307(17) 0.0234(17) 0.0038(13) 0.0042(13) 0.0136(13)
C14 0.0290(17) 0.051(2) 0.0228(18) 0.0062(15) 0.0026(14) 0.0093(15)
C10 0.0282(16) 0.0297(17) 0.0240(17) 0.0012(13) -0.0004(13) 0.0007(13)
C17 0.0346(18) 0.0364(19) 0.0213(17) 0.0014(14) 0.0002(14) -0.0050(14)
C6 0.0239(15) 0.0258(15) 0.0186(15) 0.0045(12) 0.0000(12) 0.0074(12)
C7 0.0286(16) 0.0358(18) 0.0262(18) 0.0060(14) 0.0069(14) 0.0102(14)
C15 0.0218(15) 0.0316(17) 0.0209(16) 0.0066(13) 0.0052(12) 0.0036(12)
C16 0.0250(15) 0.0317(17) 0.0175(16) 0.0037(13) 0.0042(12) -0.0001(12)
C2 0.0281(16) 0.0205(15) 0.0323(19) 0.0010(13) -0.0007(14) 0.0034(12)
O1 0.0275(12) 0.0425(14) 0.0321(14) -0.0039(11) -0.0036(10) 0.0099(10)
C3 0.0398(19) 0.0233(16) 0.0292(19) -0.0036(14) 0.0017(15) 0.0103(14)
C20 0.0323(17) 0.0279(17) 0.0271(18) 0.0036(14) 0.0082(14) 0.0044(13)
C11 0.0355(18) 0.0285(17) 0.0291(19) 0.0046(14) 0.0055(14) 0.0096(14)
C8 0.0239(16) 0.0411(19) 0.033(2) 0.0101(15) 0.0064(14) 0.0044(14)
C12 0.042(2) 0.042(2) 0.038(2) 0.0103(17) 0.0085(16) 0.0182(16)
C5 0.0226(15) 0.0213(15) 0.0193(16) 0.0052(12) 0.0002(12) 0.0061(12)
Cl3 0.0678(7) 0.0384(5) 0.0614(7) -0.0090(5) 0.0093(6) 0.0125(5)
C22 0.123(7) 0.113(6) 0.139(8) 0.035(6) 0.012(5) 0.021(5)

loop_
_atom_type_symbol
_atom_type_description
_atom_type_scat_dispersion_real
_atom_type_scat_dispersion_imag
_atom_type_scat_source
C C 0.0033 0.0016 'International Tables Vol C Tables 4.2.6.8 and 6.1.1.4'
H H 0.0000 0.0000 'International Tables Vol C Tables 4.2.6.8 and 6.1.1.4'
N N 0.0061 0.0033 'International Tables Vol C Tables 4.2.6.8 and 6.1.1.4'
O O 0.0106 0.0060 'International Tables Vol C Tables 4.2.6.8 and 6.1.1.4'
F F 0.0171 0.0103 'International Tables Vol C Tables 4.2.6.8 and 6.1.1.4'
P P 0.1023 0.0942 'International Tables Vol C Tables 4.2.6.8 and 6.1.1.4'
Ni Ni 0.3393 1.1124 'International Tables Vol C Tables 4.2.6.8 and 6.1.1.4'
Cl Cl 0.1484 0.1585 'International Tables Vol C Tables 4.2.6.8 and 6.1.1.4'

loop_
_geom_angle_atom_site_label_1
_geom_angle_atom_site_label_2
_geom_angle_atom_site_label_3
_geom_angle
_geom_angle_site_symmetry_1
_geom_angle_site_symmetry_3
N1 Ni1 N2 97.99(11) . .
N1 Ni1 N5 89.60(11) . .
N2 Ni1 N5 171.55(10) . .
N1 Ni1 N3 128.45(11) . .
N2 Ni1 N3 80.32(10) . .
N5 Ni1 N3 97.89(10) . .
N1 Ni1 N4 142.06(11) . .
N2 Ni1 N4 94.19(10) . .
N5 Ni1 N4 77.49(10) . .
N3 Ni1 N4 88.94(10) . .
F6 P1 F2 92.02(17) . .
F6 P1 F5 88.86(16) . .
F2 P1 F5 178.88(18) . .
F6 P1 F4 89.47(16) . .
F2 P1 F4 90.30(17) . .
F5 P1 F4 90.40(16) . .
F6 P1 F1 91.53(15) . .
F2 P1 F1 90.48(16) . .
F5 P1 F1 88.82(15) . .
F4 P1 F1 178.72(18) . .
F6 P1 F3 179.16(17) . .
F2 P1 F3 88.74(15) . .
F5 P1 F3 90.38(14) . .
F4 P1 F3 90.17(14) . .
F1 P1 F3 88.82(13) . .
C20 N5 C16 118.9(3) . .
C20 N5 Ni1 123.8(2) . .
C16 N5 Ni1 117.2(2) . .
O1 N1 Ni1 129.5(2) . .
C11 N4 C15 118.5(3) . .
C11 N4 Ni1 126.1(2) . .
C15 N4 Ni1 115.4(2) . .
C5 N2 C1 118.4(3) . .
C5 N2 Ni1 116.41(19) . .
C1 N2 Ni1 124.9(2) . .
C6 N3 C10 118.6(3) . .
C6 N3 Ni1 113.55(19) . .
C10 N3 Ni1 127.6(2) . .
C8 C9 C10 118.5(3) . .
C8 C9 H9 120.7 . .
C10 C9 H9 120.7 . .
C19 C18 C17 119.4(3) . .
C19 C18 H18 120.3 . .
C17 C18 H18 120.3 . .
N2 C1 C2 122.7(3) . .
N2 C1 H1 118.7 . .
C2 C1 H1 118.7 . .
C18 C19 C20 118.7(3) . .
C18 C19 H19 120.7 . .
C20 C19 H19 120.7 . .
C14 C13 C12 119.4(3) . .
C14 C13 H13 120.3 . .
C12 C13 H13 120.3 . .
Cl2 C21 Cl1 111.2(2) . .
Cl2 C21 H21A 109.4 . .
Cl1 C21 H21A 109.4 . .
Cl2 C21 H21B 109.4 . .
Cl1 C21 H21B 109.4 . .
H21A C21 H21B 108.0 . .
C5 C4 C3 119.2(3) . .
C5 C4 H4 120.4 . .
C3 C4 H4 120.4 . .
C13 C14 C15 118.9(3) . .
C13 C14 H14 120.5 . .
C15 C14 H14 120.5 . .
N3 C10 C9 122.9(3) . .
N3 C10 H10 118.6 . .
C9 C10 H10 118.6 . .
C18 C17 C16 119.4(3) . .
C18 C17 H17 120.3 . .
C16 C17 H17 120.3 . .
N3 C6 C7 121.9(3) . .
N3 C6 C5 114.5(3) . .
C7 C6 C5 123.5(3) . .
C6 C7 C8 118.0(3) . .
C6 C7 H7 121.0 . .
C8 C7 H7 121.0 . .
N4 C15 C14 121.6(3) . .
N4 C15 C16 114.9(3) . .
C14 C15 C16 123.5(3) . .
N5 C16 C17 120.9(3) . .
N5 C16 C15 114.6(3) . .
C17 C16 C15 124.5(3) . .
C1 C2 C3 118.9(3) . .
C1 C2 H2 120.6 . .
C3 C2 H2 120.6 . .
C2 C3 C4 119.0(3) . .
C2 C3 H3 120.5 . .
C4 C3 H3 120.5 . .
N5 C20 C19 122.8(3) . .
N5 C20 H20 118.6 . .
C19 C20 H20 118.6 . .
N4 C11 C12 122.6(3) . .
N4 C11 H11 118.7 . .
C12 C11 H11 118.7 . .
C9 C8 C7 120.1(3) . .
C9 C8 H8 119.9 . .
C7 C8 H8 119.9 . .
C11 C12 C13 119.0(4) . .
C11 C12 H12 120.5 . .
C13 C12 H12 120.5 . .
N2 C5 C4 121.9(3) . .
N2 C5 C6 114.4(3) . .
C4 C5 C6 123.8(3) . .
C22 Cl3 C22 70.5(4) . 2_757
Cl3 C22 Cl3 109.5(4) . 2_757
Cl3 C22 H22A 109.8 . .
Cl3 C22 H22A 109.8 2_757 .
Cl3 C22 H22B 109.8 . .
Cl3 C22 H22B 109.8 2_757 .
H22A C22 H22B 108.2 . .

loop_
_geom_bond_atom_site_label_1
_geom_bond_atom_site_label_2
_geom_bond_distance
_geom_bond_site_symmetry_2
Ni1 N1 1.762(3) .
Ni1 N2 1.979(3) .
Ni1 N5 2.062(3) .
Ni1 N3 2.064(3) .
Ni1 N4 2.118(3) .
P1 F6 1.578(3) .
P1 F2 1.580(2) .
P1 F5 1.586(2) .
P1 F4 1.589(3) .
P1 F1 1.601(2) .
P1 F3 1.603(2) .
Cl1 C21 1.773(4) .
Cl2 C21 1.749(4) .
N5 C20 1.338(4) .
N5 C16 1.351(4) .
N1 O1 1.207(3) .
N4 C11 1.343(4) .
N4 C15 1.348(4) .
N2 C5 1.351(4) .
N2 C1 1.352(4) .
N3 C6 1.347(4) .
N3 C10 1.348(4) .
C9 C8 1.367(5) .
C9 C10 1.373(5) .
C9 H9 0.9300 .
C18 C19 1.371(5) .
C18 C17 1.385(5) .
C18 H18 0.9300 .
C1 C2 1.376(5) .
C1 H1 0.9300 .
C19 C20 1.379(5) .
C19 H19 0.9300 .
C13 C14 1.376(5) .
C13 C12 1.378(5) .
C13 H13 0.9300 .
C21 H21A 0.9700 .
C21 H21B 0.9700 .
C4 C5 1.376(4) .
C4 C3 1.397(4) .
C4 H4 0.9300 .
C14 C15 1.392(5) .
C14 H14 0.9300 .
C10 H10 0.9300 .
C17 C16 1.389(4) .
C17 H17 0.9300 .
C6 C7 1.388(5) .
C6 C5 1.491(4) .
C7 C8 1.400(5) .
C7 H7 0.9300 .
C15 C16 1.486(5) .
C2 C3 1.378(5) .
C2 H2 0.9300 .
C3 H3 0.9300 .
C20 H20 0.9300 .
C11 C12 1.372(5) .
C11 H11 0.9300 .
C8 H8 0.9300 .
C12 H12 0.9300 .
Cl3 C22 1.750(9) .
Cl3 C22 1.810(9) 2_757
C22 Cl3 1.810(9) 2_757
C22 H22A 0.9700 .
C22 H22B 0.9700 .
